data_7033438
loop_
_publ_author_name
'Mede, Ralf'
'Lorett-Vel\'asquez, Vaneza Paola'
'Klein, Moritz'
'G\"orls, Helmar'
'Schmitt, Michael'
'Gessner, Guido'
'Heinemann, Stefan H.'
'Popp, J\"urgen'
'Westerhausen, Matthias'

_publ_section_title
;
 Carbon monoxide release properties and molecular structures of
 phenylthiolatomanganese(i) carbonyl complexes of the type
 [(OC)4Mn(\m-S-aryl)]2.
;
_journal_issue 7
_journal_name_full 'Dalton transactions (Cambridge, England : 2003)'
_journal_page_first 3020
_journal_page_last 3033
_journal_paper_doi 10.1039/c4dt03567d
_journal_volume 44
_journal_year 2015
_chemical_formula_moiety 'C37 H16 Cl4 F4 Mn4 O12 S4'
_chemical_formula_sum 'C37 H16 Cl4 F4 Mn4 O12 S4'
_chemical_formula_weight 1218.30
_space_group_IT_number 9
_symmetry_cell_setting monoclinic
_symmetry_space_group_name_Hall 'C -2yc'
_symmetry_space_group_name_H-M 'C 1 c 1'
_atom_sites_solution_hydrogens geom
_atom_sites_solution_primary direct
_atom_sites_solution_secondary difmap
_audit_creation_method SHELXL-97
_audit_update_record
;
2014-09-29 deposited with the CCDC.
2014-12-17 downloaded from the CCDC.
;
_cell_angle_alpha 90
_cell_angle_beta 103.771(2)
_cell_angle_gamma 90
_cell_formula_units_Z 4
_cell_length_a 16.0318(4)
_cell_length_b 16.1365(5)
_cell_length_c 17.5547(6)
_cell_measurement_temperature 133(2)
_cell_volume 4410.8(2)
_computing_cell_refinement DENZO
_computing_data_collection COLLECT
_computing_data_reduction DENZO
_computing_molecular_graphics SHELXTL/PC
_computing_publication_material SHELXL-97
_computing_structure_refinement 'SHELXL-97 (Sheldrick, 2008)'
_computing_structure_solution 'SHELXS-97 (Sheldrick, 2008)'
_diffrn_ambient_temperature 133(2)
_diffrn_measured_fraction_theta_full 0.986
_diffrn_measured_fraction_theta_max 0.986
_diffrn_measurement_device_type KappaCCD
_diffrn_measurement_method 'phi- + omega-scan'
_diffrn_radiation_monochromator graphite
_diffrn_radiation_source 'fine-focus sealed tube'
_diffrn_radiation_type MoK\a
_diffrn_radiation_wavelength 0.71073
_diffrn_reflns_av_R_equivalents 0.0208
_diffrn_reflns_av_sigmaI/netI 0.0338
_diffrn_reflns_limit_h_max 20
_diffrn_reflns_limit_h_min -20
_diffrn_reflns_limit_k_max 20
_diffrn_reflns_limit_k_min -19
_diffrn_reflns_limit_l_max 22
_diffrn_reflns_limit_l_min -20
_diffrn_reflns_number 12283
_diffrn_reflns_theta_full 27.49
_diffrn_reflns_theta_max 27.49
_diffrn_reflns_theta_min 2.34
_exptl_absorpt_coefficient_mu 1.628
_exptl_absorpt_correction_T_max 0.9823
_exptl_absorpt_correction_T_min 0.6549
_exptl_absorpt_correction_type multi-scan
_exptl_absorpt_process_details 'SADABS, Bruker-AXS, 2002'
_exptl_crystal_colour yellow-orange
_exptl_crystal_density_diffrn 1.835
_exptl_crystal_density_method 'not measured'
_exptl_crystal_description prism
_exptl_crystal_F_000 2408
_exptl_crystal_size_max 0.026
_exptl_crystal_size_mid 0.026
_exptl_crystal_size_min 0.025
_refine_diff_density_max 0.397
_refine_diff_density_min -0.331
_refine_diff_density_rms 0.066
_refine_ls_abs_structure_details 'Flack H D (1983), Acta Cryst. A39, 876-881'
_refine_ls_abs_structure_Flack 0.025(11)
_refine_ls_extinction_method none
_refine_ls_goodness_of_fit_ref 1.085
_refine_ls_hydrogen_treatment constr
_refine_ls_matrix_type full
_refine_ls_number_parameters 586
_refine_ls_number_reflns 8583
_refine_ls_number_restraints 2
_refine_ls_restrained_S_all 1.085
_refine_ls_R_factor_all 0.0312
_refine_ls_R_factor_gt 0.0292
_refine_ls_shift/su_max 0.002
_refine_ls_shift/su_mean 0.000
_refine_ls_structure_factor_coef Fsqd
_refine_ls_weighting_details 'calc w=1/[\s^2^(Fo^2^)+(0.0000P)^2^+13.5937P] where P=(Fo^2^+2Fc^2^)/3'
_refine_ls_weighting_scheme calc
_refine_ls_wR_factor_gt 0.0635
_refine_ls_wR_factor_ref 0.0652
_reflns_number_gt 8345
_reflns_number_total 8583
_reflns_threshold_expression >2sigma(I)
_cod_data_source_file c4dt03567d2.cif
_cod_data_source_block FO4959
_cod_depositor_comments 'Adding full bibliography for 7033427--7033440.cif.'
_cod_original_sg_symbol_H-M 'C c'
_cod_database_code 7033438
_publcif_datablock.id {7dcf31bf-0419-43aa-8b4b-426a13b58290}

loop_
_symmetry_equiv_pos_as_xyz
'x, y, z'
'x, -y, z+1/2'
'x+1/2, y+1/2, z'
'x+1/2, -y+1/2, z+1/2'

loop_
_atom_site_label
_atom_site_type_symbol
_atom_site_fract_x
_atom_site_fract_y
_atom_site_fract_z
_atom_site_U_iso_or_equiv
_atom_site_adp_type
_atom_site_occupancy
_atom_site_symmetry_multiplicity
_atom_site_calc_flag
_atom_site_refinement_flags
Mn1A Mn 1.12768(3) 0.63808(3) 0.85666(3) 0.01479(10) Uani 1 1 d .
S1A S 1.14314(5) 0.63799(5) 0.99541(5) 0.01401(16) Uani 1 1 d .
O1A O 1.07084(19) 0.63583(18) 0.68323(17) 0.0324(7) Uani 1 1 d .
O2A O 1.1802(2) 0.46272(17) 0.8495(2) 0.0403(8) Uani 1 1 d .
O3A O 1.29747(16) 0.70968(17) 0.85577(18) 0.0300(6) Uani 1 1 d .
F1A F 1.44731(14) 0.48693(14) 1.20470(16) 0.0382(6) Uani 1 1 d .
C1A C 1.2352(2) 0.59012(18) 1.0571(2) 0.0170(7) Uani 1 1 d .
C2A C 1.3081(2) 0.5731(2) 1.0299(2) 0.0232(8) Uani 1 1 d .
H2AA H 1.3088 0.5858 0.9772 0.028 Uiso 1 1 calc R
C3A C 1.3800(2) 0.5374(2) 1.0795(3) 0.0272(9) Uani 1 1 d .
H3AA H 1.4295 0.5246 1.0610 0.033 Uiso 1 1 calc R
C4A C 1.3776(2) 0.5210(2) 1.1555(3) 0.0266(8) Uani 1 1 d .
C5A C 1.3068(2) 0.5366(2) 1.1845(2) 0.0243(8) Uani 1 1 d .
H5AA H 1.3067 0.5234 1.2372 0.029 Uiso 1 1 calc R
C6A C 1.2351(2) 0.5723(2) 1.1345(2) 0.0221(7) Uani 1 1 d .
H6AA H 1.1857 0.5846 1.1535 0.026 Uiso 1 1 calc R
C7A C 1.0939(2) 0.6386(2) 0.7505(2) 0.0222(8) Uani 1 1 d .
C8A C 1.1594(2) 0.5300(2) 0.8530(2) 0.0239(8) Uani 1 1 d .
C9A C 1.2336(2) 0.6793(2) 0.8566(2) 0.0207(7) Uani 1 1 d .
Mn1B Mn 1.00534(3) 0.58631(3) 1.00411(3) 0.01324(10) Uani 1 1 d .
S1B S 0.98482(5) 0.61103(5) 0.86690(5) 0.01331(15) Uani 1 1 d .
O1B O 1.07179(18) 0.41497(15) 1.00981(18) 0.0298(6) Uani 1 1 d .
O2B O 1.03106(17) 0.58057(17) 1.17634(16) 0.0267(6) Uani 1 1 d .
O3B O 0.82276(16) 0.53900(17) 0.98281(16) 0.0269(6) Uani 1 1 d .
F1B F 0.78355(14) 0.37007(13) 0.64523(14) 0.0296(5) Uani 1 1 d .
C1B C 0.9234(2) 0.53700(19) 0.8002(2) 0.0149(6) Uani 1 1 d .
C2B C 0.8877(2) 0.5602(2) 0.7233(2) 0.0206(7) Uani 1 1 d .
H2BA H 0.8959 0.6150 0.7066 0.025 Uiso 1 1 calc R
C3B C 0.8403(2) 0.5041(2) 0.6709(2) 0.0219(7) Uani 1 1 d .
H3BA H 0.8155 0.5195 0.6181 0.026 Uiso 1 1 calc R
C4B C 0.8299(2) 0.4251(2) 0.6972(2) 0.0207(7) Uani 1 1 d .
C5B C 0.8632(2) 0.4003(2) 0.7729(2) 0.0227(8) Uani 1 1 d .
H5BA H 0.8544 0.3455 0.7892 0.027 Uiso 1 1 calc R
C6B C 0.9103(2) 0.4571(2) 0.8253(2) 0.0200(7) Uani 1 1 d .
H6BA H 0.9336 0.4415 0.8783 0.024 Uiso 1 1 calc R
C7B C 1.0440(2) 0.4802(2) 1.0055(2) 0.0198(7) Uani 1 1 d .
C8B C 1.0222(2) 0.5834(2) 1.1099(2) 0.0187(7) Uani 1 1 d .
C9B C 0.8936(2) 0.5571(2) 0.9920(2) 0.0184(7) Uani 1 1 d .
Mn1C Mn 0.93121(3) 0.75047(3) 0.85864(3) 0.01324(10) Uani 1 1 d .
S1C S 0.97826(5) 0.73117(5) 0.99656(5) 0.01308(15) Uani 1 1 d .
O1C O 0.89464(18) 0.77432(16) 0.68665(16) 0.0268(6) Uani 1 1 d .
O2C O 0.88933(17) 0.92681(15) 0.87738(17) 0.0282(6) Uani 1 1 d .
O3C O 0.75435(15) 0.68933(16) 0.84615(16) 0.0262(6) Uani 1 1 d .
F1C F 0.75772(16) 0.85540(14) 1.19634(16) 0.0363(6) Uani 1 1 d .
C1C C 0.9117(2) 0.77198(19) 1.0570(2) 0.0151(6) Uani 1 1 d .
C2C C 0.9427(2) 0.7738(2) 1.1377(2) 0.0209(7) Uani 1 1 d .
H2CA H 0.9993 0.7550 1.1606 0.025 Uiso 1 1 calc R
C3C C 0.8912(2) 0.8029(2) 1.1851(2) 0.0247(8) Uani 1 1 d .
H3CA H 0.9120 0.8055 1.2404 0.030 Uiso 1 1 calc R
C4C C 0.8086(2) 0.8280(2) 1.1496(2) 0.0244(8) Uani 1 1 d .
C5C C 0.7767(2) 0.8280(2) 1.0704(2) 0.0250(8) Uani 1 1 d .
H5CA H 0.7201 0.8469 1.0479 0.030 Uiso 1 1 calc R
C6C C 0.8291(2) 0.7997(2) 1.0234(2) 0.0198(7) Uani 1 1 d .
H6CA H 0.8085 0.7994 0.9680 0.024 Uiso 1 1 calc R
C7C C 0.9095(2) 0.76373(19) 0.7530(2) 0.0175(7) Uani 1 1 d .
C8C C 0.9052(2) 0.8584(2) 0.8701(2) 0.0167(7) Uani 1 1 d .
C9C C 0.8220(2) 0.71389(19) 0.8510(2) 0.0183(7) Uani 1 1 d .
Mn1D Mn 1.12276(3) 0.78086(3) 1.01931(3) 0.01359(10) Uani 1 1 d .
S1D S 1.08101(5) 0.77475(5) 0.87951(5) 0.01361(16) Uani 1 1 d .
O1D O 1.06345(17) 0.95182(15) 1.03730(16) 0.0257(6) Uani 1 1 d .
O2D O 1.17311(19) 0.75354(17) 1.19053(17) 0.0313(6) Uani 1 1 d .
O3D O 1.30217(17) 0.83188(17) 1.02737(18) 0.0319(7) Uani 1 1 d .
F1D F 1.16352(14) 1.05747(13) 0.69916(14) 0.0292(5) Uani 1 1 d .
C1D C 1.1111(2) 0.85893(19) 0.8246(2) 0.0154(6) Uani 1 1 d .
C2D C 1.1434(2) 0.9314(2) 0.8632(2) 0.0200(7) Uani 1 1 d .
H2DA H 1.1534 0.9347 0.9187 0.024 Uiso 1 1 calc R
C3D C 1.1612(2) 0.9992(2) 0.8208(2) 0.0239(8) Uani 1 1 d .
H3DA H 1.1826 1.0495 0.8463 0.029 Uiso 1 1 calc R
C4D C 1.1470(2) 0.9911(2) 0.7414(2) 0.0209(7) Uani 1 1 d .
C5D C 1.1173(2) 0.9202(2) 0.7015(2) 0.0234(8) Uani 1 1 d .
H5DA H 1.1097 0.9171 0.6462 0.028 Uiso 1 1 calc R
C6D C 1.0985(2) 0.8527(2) 0.7440(2) 0.0222(7) Uani 1 1 d .
H6DA H 1.0772 0.8028 0.7178 0.027 Uiso 1 1 calc R
C7D C 1.0878(2) 0.8863(2) 1.0300(2) 0.0176(7) Uani 1 1 d .
C8D C 1.1521(2) 0.7653(2) 1.1243(2) 0.0194(7) Uani 1 1 d .
C9D C 1.2326(2) 0.8112(2) 1.0230(2) 0.0198(7) Uani 1 1 d .
Cl1 Cl 0.48405(6) 0.40159(6) 0.39383(7) 0.0353(2) Uani 1 1 d .
Cl2 Cl 0.55090(8) 0.23898(6) 0.37467(7) 0.0393(3) Uani 1 1 d .
Cl3 Cl 0.64298(7) 0.34828(7) 0.49470(7) 0.0402(3) Uani 1 1 d .
Cl4 Cl 0.48380(8) 0.27588(7) 0.50936(8) 0.0477(3) Uani 1 1 d .
C1CL C 0.5399(2) 0.3157(2) 0.4432(2) 0.0262(8) Uani 1 1 d .

loop_
_atom_site_aniso_label
_atom_site_aniso_U_11
_atom_site_aniso_U_22
_atom_site_aniso_U_33
_atom_site_aniso_U_23
_atom_site_aniso_U_13
_atom_site_aniso_U_12
Mn1A 0.0144(2) 0.0158(2) 0.0147(3) -0.00170(19) 0.00455(19) 0.00012(19)
S1A 0.0119(4) 0.0145(3) 0.0147(4) -0.0004(3) 0.0015(3) 0.0009(3)
O1A 0.0365(16) 0.0452(17) 0.0169(16) -0.0055(12) 0.0091(12) -0.0018(13)
O2A 0.0433(18) 0.0236(14) 0.053(2) -0.0066(13) 0.0099(16) 0.0121(13)
O3A 0.0189(14) 0.0375(15) 0.0361(18) 0.0014(13) 0.0115(12) -0.0033(11)
F1A 0.0194(12) 0.0326(12) 0.0545(18) 0.0146(11) -0.0072(11) 0.0047(9)
C1A 0.0160(16) 0.0107(13) 0.0224(19) 0.0007(12) 0.0010(13) -0.0004(11)
C2A 0.0174(17) 0.0254(17) 0.027(2) 0.0036(15) 0.0061(14) 0.0021(13)
C3A 0.0114(16) 0.0241(17) 0.045(3) 0.0024(16) 0.0038(15) 0.0034(13)
C4A 0.0136(17) 0.0210(16) 0.038(2) 0.0049(15) -0.0089(15) 0.0003(13)
C5A 0.0189(17) 0.0222(17) 0.026(2) 0.0034(14) -0.0055(15) -0.0018(14)
C6A 0.0172(17) 0.0230(16) 0.024(2) -0.0017(14) 0.0005(14) -0.0011(13)
C7A 0.0168(17) 0.0203(16) 0.031(2) -0.0014(14) 0.0077(15) -0.0026(13)
C8A 0.0205(18) 0.0284(19) 0.025(2) -0.0062(15) 0.0091(15) 0.0008(14)
C9A 0.0223(18) 0.0215(16) 0.0203(19) -0.0006(13) 0.0092(14) 0.0041(14)
Mn1B 0.0124(2) 0.0138(2) 0.0131(3) 0.00061(18) 0.00223(18) 0.00030(18)
S1B 0.0132(4) 0.0134(3) 0.0130(4) -0.0016(3) 0.0023(3) -0.0006(3)
O1B 0.0327(15) 0.0183(12) 0.0350(17) 0.0011(11) 0.0013(12) 0.0083(11)
O2B 0.0251(14) 0.0383(15) 0.0160(15) 0.0026(11) 0.0037(11) -0.0032(11)
O3B 0.0167(13) 0.0396(15) 0.0232(15) 0.0035(12) 0.0021(10) -0.0079(11)
F1B 0.0292(12) 0.0261(11) 0.0279(13) -0.0123(9) -0.0043(9) -0.0050(9)
C1B 0.0157(15) 0.0159(14) 0.0124(16) -0.0045(12) 0.0021(12) -0.0030(12)
C2B 0.0281(19) 0.0155(15) 0.0170(19) -0.0020(13) 0.0032(14) -0.0008(13)
C3B 0.0218(18) 0.0251(17) 0.0160(19) -0.0019(14) -0.0011(14) 0.0052(14)
C4B 0.0158(16) 0.0207(16) 0.023(2) -0.0072(14) -0.0012(13) 0.0002(13)
C5B 0.0274(19) 0.0134(15) 0.026(2) -0.0043(13) 0.0042(15) -0.0044(13)
C6B 0.0246(18) 0.0180(15) 0.0149(18) -0.0011(13) 0.0000(14) -0.0017(13)
C7B 0.0175(17) 0.0237(17) 0.0166(19) -0.0004(13) 0.0010(13) -0.0047(13)
C8B 0.0138(16) 0.0176(15) 0.024(2) 0.0018(13) 0.0026(14) -0.0024(12)
C9B 0.0246(19) 0.0167(15) 0.0145(17) 0.0017(12) 0.0063(13) -0.0016(13)
Mn1C 0.0136(2) 0.0128(2) 0.0128(2) -0.00023(18) 0.00207(18) -0.00043(17)
S1C 0.0124(4) 0.0150(3) 0.0119(4) -0.0006(3) 0.0030(3) 0.0005(3)
O1C 0.0405(16) 0.0240(13) 0.0159(15) 0.0012(10) 0.0065(12) 0.0001(11)
O2C 0.0329(15) 0.0164(12) 0.0328(17) -0.0004(11) 0.0029(12) 0.0036(10)
O3C 0.0157(13) 0.0311(14) 0.0294(16) 0.0036(11) 0.0005(11) -0.0059(11)
F1C 0.0422(14) 0.0395(13) 0.0374(15) 0.0018(11) 0.0300(12) 0.0079(11)
C1C 0.0178(16) 0.0152(14) 0.0137(17) -0.0010(11) 0.0063(12) -0.0010(12)
C2C 0.0184(17) 0.0231(16) 0.0222(19) 0.0002(14) 0.0067(14) 0.0025(13)
C3C 0.030(2) 0.0247(18) 0.020(2) -0.0019(14) 0.0090(15) 0.0018(15)
C4C 0.0281(19) 0.0210(16) 0.032(2) -0.0034(15) 0.0228(17) -0.0011(14)
C5C 0.0164(17) 0.0285(18) 0.033(2) -0.0011(15) 0.0108(15) 0.0052(14)
C6C 0.0155(16) 0.0228(16) 0.0201(19) -0.0002(14) 0.0021(13) 0.0014(13)
C7C 0.0165(16) 0.0126(14) 0.023(2) -0.0018(13) 0.0040(14) 0.0021(12)
C8C 0.0156(16) 0.0195(16) 0.0144(18) -0.0031(12) 0.0022(13) -0.0029(12)
C9C 0.0238(19) 0.0154(15) 0.0144(18) -0.0001(12) 0.0023(13) 0.0019(13)
Mn1D 0.0131(2) 0.0134(2) 0.0138(3) -0.00161(18) 0.00224(18) -0.00055(18)
S1D 0.0139(4) 0.0139(3) 0.0134(4) -0.0002(3) 0.0038(3) -0.0013(3)
O1D 0.0313(14) 0.0187(12) 0.0262(16) -0.0020(10) 0.0049(11) 0.0047(11)
O2D 0.0426(17) 0.0310(14) 0.0159(16) -0.0032(11) -0.0017(12) 0.0002(12)
O3D 0.0173(14) 0.0346(15) 0.0426(19) -0.0024(13) 0.0048(12) -0.0073(11)
F1D 0.0336(12) 0.0245(11) 0.0295(13) 0.0126(9) 0.0076(10) -0.0041(9)
C1D 0.0124(15) 0.0155(14) 0.0199(18) 0.0027(12) 0.0071(13) 0.0019(12)
C2D 0.0251(18) 0.0181(15) 0.0163(18) 0.0010(13) 0.0037(14) -0.0028(13)
C3D 0.031(2) 0.0187(15) 0.022(2) 0.0006(14) 0.0051(15) -0.0045(14)
C4D 0.0195(17) 0.0165(15) 0.027(2) 0.0096(13) 0.0051(14) -0.0011(13)
C5D 0.0257(19) 0.0257(17) 0.019(2) 0.0015(14) 0.0060(15) -0.0027(14)
C6D 0.0230(18) 0.0231(16) 0.021(2) -0.0006(14) 0.0062(14) -0.0008(14)
C7D 0.0162(16) 0.0208(16) 0.0156(18) 0.0016(13) 0.0036(13) -0.0016(13)
C8D 0.0213(18) 0.0166(15) 0.021(2) -0.0044(13) 0.0055(14) -0.0002(13)
C9D 0.0221(19) 0.0173(15) 0.0191(19) -0.0016(13) 0.0034(14) 0.0025(13)
Cl1 0.0295(5) 0.0230(4) 0.0461(7) 0.0066(4) -0.0056(4) -0.0004(4)
Cl2 0.0498(6) 0.0282(5) 0.0361(6) -0.0063(4) 0.0026(5) 0.0026(4)
Cl3 0.0229(5) 0.0550(6) 0.0362(6) -0.0139(5) -0.0060(4) 0.0071(4)
Cl4 0.0473(7) 0.0441(6) 0.0594(9) 0.0182(5) 0.0279(6) 0.0132(5)
C1CL 0.0269(19) 0.0241(18) 0.026(2) 0.0006(14) 0.0038(15) 0.0026(14)

loop_
_atom_type_symbol
_atom_type_description
_atom_type_scat_dispersion_real
_atom_type_scat_dispersion_imag
_atom_type_scat_source
C C 0.0033 0.0016 'International Tables Vol C Tables 4.2.6.8 and 6.1.1.4'
H H 0.0000 0.0000 'International Tables Vol C Tables 4.2.6.8 and 6.1.1.4'
O O 0.0106 0.0060 'International Tables Vol C Tables 4.2.6.8 and 6.1.1.4'
F F 0.0171 0.0103 'International Tables Vol C Tables 4.2.6.8 and 6.1.1.4'
S S 0.1246 0.1234 'International Tables Vol C Tables 4.2.6.8 and 6.1.1.4'
Cl Cl 0.1484 0.1585 'International Tables Vol C Tables 4.2.6.8 and 6.1.1.4'
Mn Mn 0.3368 0.7283 'International Tables Vol C Tables 4.2.6.8 and 6.1.1.4'

loop_
_geom_angle_atom_site_label_1
_geom_angle_atom_site_label_2
_geom_angle_atom_site_label_3
_geom_angle
C7A Mn1A C8A 89.18(17)
C7A Mn1A C9A 92.76(17)
C8A Mn1A C9A 94.70(16)
C7A Mn1A S1B 91.22(12)
C8A Mn1A S1B 96.23(12)
C9A Mn1A S1B 168.43(11)
C7A Mn1A S1A 168.92(12)
C8A Mn1A S1A 94.22(13)
C9A Mn1A S1A 97.47(12)
S1B Mn1A S1A 77.94(3)
C7A Mn1A S1D 97.99(11)
C8A Mn1A S1D 171.49(13)
C9A Mn1A S1D 89.55(11)
S1B Mn1A S1D 79.13(3)
S1A Mn1A S1D 77.90(3)
C1A S1A Mn1D 116.14(11)
C1A S1A Mn1A 119.27(12)
Mn1D S1A Mn1A 101.18(3)
C1A S1A Mn1B 116.86(11)
Mn1D S1A Mn1B 99.11(3)
Mn1A S1A Mn1B 101.04(3)
C2A C1A C6A 119.5(3)
C2A C1A S1A 121.2(3)
C6A C1A S1A 119.3(3)
C1A C2A C3A 120.3(4)
C1A C2A H2AA 119.8
C3A C2A H2AA 119.8
C4A C3A C2A 118.5(3)
C4A C3A H3AA 120.7
C2A C3A H3AA 120.7
F1A C4A C3A 119.2(3)
F1A C4A C5A 117.9(4)
C3A C4A C5A 122.9(3)
C4A C5A C6A 118.2(4)
C4A C5A H5AA 120.9
C6A C5A H5AA 120.9
C1A C6A C5A 120.5(3)
C1A C6A H6AA 119.8
C5A C6A H6AA 119.8
O1A C7A Mn1A 177.1(3)
O2A C8A Mn1A 178.5(4)
O3A C9A Mn1A 175.8(3)
C8B Mn1B C9B 90.92(16)
C8B Mn1B C7B 89.72(15)
C9B Mn1B C7B 94.61(15)
C8B Mn1B S1C 93.62(11)
C9B Mn1B S1C 94.99(11)
C7B Mn1B S1C 169.78(11)
C8B Mn1B S1B 171.83(11)
C9B Mn1B S1B 91.70(12)
C7B Mn1B S1B 97.78(12)
S1C Mn1B S1B 78.45(3)
C8B Mn1B S1A 99.15(11)
C9B Mn1B S1A 168.64(11)
C7B Mn1B S1A 90.70(11)
S1C Mn1B S1A 79.24(3)
S1B Mn1B S1A 77.61(3)
C1B S1B Mn1A 117.49(11)
C1B S1B Mn1B 118.03(11)
Mn1A S1B Mn1B 101.71(3)
C1B S1B Mn1C 116.84(11)
Mn1A S1B Mn1C 99.24(3)
Mn1B S1B Mn1C 100.31(3)
C2B C1B C6B 120.0(3)
C2B C1B S1B 119.4(2)
C6B C1B S1B 120.6(3)
C3B C2B C1B 120.3(3)
C3B C2B H2BA 119.8
C1B C2B H2BA 119.8
C4B C3B C2B 118.3(3)
C4B C3B H3BA 120.9
C2B C3B H3BA 120.9
F1B C4B C5B 119.1(3)
F1B C4B C3B 117.9(3)
C5B C4B C3B 123.0(3)
C4B C5B C6B 118.4(3)
C4B C5B H5BA 120.8
C6B C5B H5BA 120.8
C5B C6B C1B 120.0(3)
C5B C6B H6BA 120.0
C1B C6B H6BA 120.0
O1B C7B Mn1B 176.2(3)
O2B C8B Mn1B 178.4(3)
O3B C9B Mn1B 178.7(3)
C8C Mn1C C7C 90.39(15)
C8C Mn1C C9C 94.40(14)
C7C Mn1C C9C 90.91(16)
C8C Mn1C S1D 94.33(11)
C7C Mn1C S1D 94.55(11)
C9C Mn1C S1D 169.67(11)
C8C Mn1C S1C 92.21(11)
C7C Mn1C S1C 172.74(11)
C9C Mn1C S1C 95.65(11)
S1D Mn1C S1C 78.50(3)
C8C Mn1C S1B 169.15(11)
C7C Mn1C S1B 98.68(10)
C9C Mn1C S1B 91.42(10)
S1D Mn1C S1B 79.10(3)
S1C Mn1C S1B 78.09(3)
C1C S1C Mn1B 116.97(11)
C1C S1C Mn1C 117.61(11)
Mn1B S1C Mn1C 101.25(3)
C1C S1C Mn1D 117.72(11)
Mn1B S1C Mn1D 99.41(3)
Mn1C S1C Mn1D 100.71(3)
C2C C1C C6C 120.1(3)
C2C C1C S1C 119.5(3)
C6C C1C S1C 120.4(3)
C3C C2C C1C 120.0(3)
C3C C2C H2CA 120.0
C1C C2C H2CA 120.0
C4C C3C C2C 118.2(4)
C4C C3C H3CA 120.9
C2C C3C H3CA 120.9
F1C C4C C5C 118.8(3)
F1C C4C C3C 118.1(4)
C5C C4C C3C 123.1(3)
C4C C5C C6C 118.2(3)
C4C C5C H5CA 120.9
C6C C5C H5CA 120.9
C1C C6C C5C 120.3(4)
C1C C6C H6CA 119.8
C5C C6C H6CA 119.8
O1C C7C Mn1C 177.9(3)
O2C C8C Mn1C 179.5(3)
O3C C9C Mn1C 178.5(3)
C8D Mn1D C9D 89.24(16)
C8D Mn1D C7D 92.12(15)
C9D Mn1D C7D 93.68(15)
C8D Mn1D S1A 91.82(11)
C9D Mn1D S1A 95.45(11)
C7D Mn1D S1A 170.11(11)
C8D Mn1D S1D 169.59(11)
C9D Mn1D S1D 94.57(12)
C7D Mn1D S1D 97.29(11)
S1A Mn1D S1D 78.19(3)
C8D Mn1D S1C 97.48(11)
C9D Mn1D S1C 171.55(12)
C7D Mn1D S1C 91.20(11)
S1A Mn1D S1C 79.29(3)
S1D Mn1D S1C 77.95(3)
C1D S1D Mn1C 115.63(11)
C1D S1D Mn1D 118.38(12)
Mn1C S1D Mn1D 101.02(4)
C1D S1D Mn1A 118.18(11)
Mn1C S1D Mn1A 99.63(3)
Mn1D S1D Mn1A 100.84(3)
C6D C1D C2D 120.4(3)
C6D C1D S1D 120.1(3)
C2D C1D S1D 119.4(3)
C1D C2D C3D 120.1(3)
C1D C2D H2DA 119.9
C3D C2D H2DA 119.9
C4D C3D C2D 117.7(3)
C4D C3D H3DA 121.1
C2D C3D H3DA 121.1
C3D C4D F1D 118.2(3)
C3D C4D C5D 123.9(3)
F1D C4D C5D 117.9(3)
C4D C5D C6D 118.3(3)
C4D C5D H5DA 120.9
C6D C5D H5DA 120.9
C1D C6D C5D 119.6(3)
C1D C6D H6DA 120.2
C5D C6D H6DA 120.2
O1D C7D Mn1D 177.8(3)
O2D C8D Mn1D 177.5(3)
O3D C9D Mn1D 177.8(3)
Cl4 C1CL Cl1 109.4(2)
Cl4 C1CL Cl3 109.6(2)
Cl1 C1CL Cl3 108.8(2)
Cl4 C1CL Cl2 110.2(2)
Cl1 C1CL Cl2 109.8(2)
Cl3 C1CL Cl2 109.0(2)

loop_
_geom_bond_atom_site_label_1
_geom_bond_atom_site_label_2
_geom_bond_distance
Mn1A C7A 1.813(4)
Mn1A C8A 1.822(4)
Mn1A C9A 1.824(4)
Mn1A S1B 2.3801(9)
Mn1A S1A 2.3890(10)
Mn1A S1D 2.3932(9)
S1A C1A 1.786(3)
S1A Mn1D 2.3797(9)
S1A Mn1B 2.4000(9)
O1A C7A 1.151(5)
O2A C8A 1.142(4)
O3A C9A 1.138(4)
F1A C4A 1.356(4)
C1A C2A 1.390(5)
C1A C6A 1.389(5)
C2A C3A 1.393(5)
C2A H2AA 0.9500
C3A C4A 1.370(6)
C3A H3AA 0.9500
C4A C5A 1.373(6)
C5A C6A 1.395(5)
C5A H5AA 0.9500
C6A H6AA 0.9500
Mn1B C8B 1.812(4)
Mn1B C9B 1.815(4)
Mn1B C7B 1.818(4)
Mn1B S1C 2.3755(9)
Mn1B S1B 2.3858(10)
S1B C1B 1.794(3)
S1B Mn1C 2.4007(9)
O1B C7B 1.139(4)
O2B C8B 1.143(4)
O3B C9B 1.147(4)
F1B C4B 1.360(4)
C1B C2B 1.386(5)
C1B C6B 1.395(4)
C2B C3B 1.383(5)
C2B H2BA 0.9500
C3B C4B 1.380(5)
C3B H3BA 0.9500
C4B C5B 1.369(5)
C5B C6B 1.387(5)
C5B H5BA 0.9500
C6B H6BA 0.9500
Mn1C C8C 1.814(3)
Mn1C C7C 1.817(4)
Mn1C C9C 1.822(4)
Mn1C S1D 2.3741(9)
Mn1C S1C 2.3787(10)
S1C C1C 1.799(3)
S1C Mn1D 2.3934(9)
O1C C7C 1.144(4)
O2C C8C 1.146(4)
O3C C9C 1.139(4)
F1C C4C 1.361(4)
C1C C2C 1.386(5)
C1C C6C 1.389(5)
C2C C3C 1.387(5)
C2C H2CA 0.9500
C3C C4C 1.382(5)
C3C H3CA 0.9500
C4C C5C 1.363(6)
C5C C6C 1.387(5)
C5C H5CA 0.9500
C6C H6CA 0.9500
Mn1D C8D 1.808(4)
Mn1D C9D 1.815(4)
Mn1D C7D 1.814(3)
Mn1D S1D 2.3873(10)
S1D C1D 1.797(3)
O1D C7D 1.146(4)
O2D C8D 1.146(5)
O3D C9D 1.148(4)
F1D C4D 1.364(4)
C1D C6D 1.384(5)
C1D C2D 1.390(5)
C2D C3D 1.390(5)
C2D H2DA 0.9500
C3D C4D 1.364(5)
C3D H3DA 0.9500
C4D C5D 1.366(5)
C5D C6D 1.393(5)
C5D H5DA 0.9500
C6D H6DA 0.9500
Cl1 C1CL 1.762(4)
Cl2 C1CL 1.763(4)
Cl3 C1CL 1.764(4)
Cl4 C1CL 1.752(4)
